data_4331951
loop_
_publ_author_name
'Chen, Wanzhi'
'Liu, Fenghui'
'Xu, Duanjun'
'Matsumoto, Kazuko'
'Kishi, Shinobu'
'Kato, Masako'

_publ_section_title
;
 Luminescent Amidate-Bridged One-Dimensional
 Platinum(II)&#x2212;Thallium(I) Coordination Polymers Assembled via
 Metallophilic Attraction
;
_journal_issue 14
_journal_name_full 'Inorganic Chemistry'
_journal_page_first 5552
_journal_page_last 5560
_journal_paper_doi 10.1021/ic051932c
_journal_volume 45
_journal_year 2006
_chemical_formula_sum 'C10 H26 N5 O5 Pt Tl'
_chemical_formula_weight 695.82
_chemical_name_systematic
; 
 ? 
;
_space_group_IT_number 14
_symmetry_cell_setting monoclinic
_symmetry_space_group_name_Hall '-P 2ybc'
_symmetry_space_group_name_H-M 'P 1 21/c 1'
_atom_sites_solution_hydrogens geom
_atom_sites_solution_primary direct
_atom_sites_solution_secondary difmap
_audit_creation_method SHELXL-97
_cell_angle_alpha 90.00
_cell_angle_beta 101.743(7)
_cell_angle_gamma 90.00
_cell_formula_units_Z 4
_cell_length_a 17.130(5)
_cell_length_b 10.123(3)
_cell_length_c 11.669(4)
_cell_measurement_temperature 293(2)
_cell_volume 1981.1(11)
_computing_cell_refinement 'Bruker SMART'
_computing_data_collection 'Bruker SMART'
_computing_data_reduction 'Bruker SAINT'
_computing_molecular_graphics 'Bruker SHELXTL'
_computing_publication_material 'Bruker SHELXTL'
_computing_structure_refinement 'SHELXL-97 (Sheldrick, 1997)'
_computing_structure_solution 'SHELXS-97 (Sheldrick, 1990)'
_diffrn_ambient_temperature 293(2)
_diffrn_measured_fraction_theta_full 0.994
_diffrn_measured_fraction_theta_max 0.994
_diffrn_measurement_device_type 'CCD area detector'
_diffrn_measurement_method 'phi and omega scans'
_diffrn_radiation_monochromator graphite
_diffrn_radiation_source 'fine-focus sealed tube'
_diffrn_radiation_type MoK\a
_diffrn_radiation_wavelength 0.71073
_diffrn_reflns_av_R_equivalents 0.0832
_diffrn_reflns_av_sigmaI/netI 0.1097
_diffrn_reflns_limit_h_max 21
_diffrn_reflns_limit_h_min -18
_diffrn_reflns_limit_k_max 12
_diffrn_reflns_limit_k_min -12
_diffrn_reflns_limit_l_max 14
_diffrn_reflns_limit_l_min -13
_diffrn_reflns_number 10390
_diffrn_reflns_theta_full 26.00
_diffrn_reflns_theta_max 26.00
_diffrn_reflns_theta_min 2.35
_exptl_absorpt_coefficient_mu 15.202
_exptl_absorpt_correction_T_max 0.4624
_exptl_absorpt_correction_T_min 0.1348
_exptl_absorpt_correction_type multi-scan
_exptl_absorpt_process_details sadabs
_exptl_crystal_colour yellow
_exptl_crystal_density_diffrn 2.333
_exptl_crystal_density_method 'not measured'
_exptl_crystal_description needle
_exptl_crystal_F_000 1280
_exptl_crystal_size_max 0.22
_exptl_crystal_size_mid 0.09
_exptl_crystal_size_min 0.06
_refine_diff_density_max 1.409
_refine_diff_density_min -1.264
_refine_diff_density_rms 0.214
_refine_ls_extinction_method none
_refine_ls_goodness_of_fit_ref 0.818
_refine_ls_hydrogen_treatment constr
_refine_ls_matrix_type full
_refine_ls_number_parameters 193
_refine_ls_number_reflns 3874
_refine_ls_number_restraints 14
_refine_ls_restrained_S_all 0.819
_refine_ls_R_factor_all 0.0876
_refine_ls_R_factor_gt 0.0410
_refine_ls_shift/su_max 0.001
_refine_ls_shift/su_mean 0.000
_refine_ls_structure_factor_coef Fsqd
_refine_ls_weighting_details 'calc w=1/[\s^2^(Fo^2^)+(0.0188P)^2^+0.0000P] where P=(Fo^2^+2Fc^2^)/3'
_refine_ls_weighting_scheme calc
_refine_ls_wR_factor_gt 0.0698
_refine_ls_wR_factor_ref 0.0796
_reflns_number_gt 2195
_reflns_number_total 3874
_reflns_threshold_expression >2sigma(I)
_cod_data_source_file ic051932csup1.cif
_cod_data_source_block tla
_cod_depositor_comments
;
The following automatic conversions were performed:

'_symmetry_cell_setting' value 'Monoclinic' changed to 'monoclinic'
according to /home/saulius/struct/CIF-dictionaries/cif_core.dic
dictionary named 'cif_core.dic' version 2.4.2 from 2011-04-26.

Automatic conversion script
Id: cif_fix_values 1891 2012-01-12 08:04:46Z andrius 
;
_cod_original_sg_symbol_H-M P2(1)/c
_cod_database_code 4331951

loop_
_symmetry_equiv_pos_as_xyz
'x, y, z'
'-x, y+1/2, -z+1/2'
'-x, -y, -z'
'x, -y-1/2, z-1/2'

loop_
_atom_site_label
_atom_site_type_symbol
_atom_site_fract_x
_atom_site_fract_y
_atom_site_fract_z
_atom_site_U_iso_or_equiv
_atom_site_adp_type
_atom_site_occupancy
_atom_site_symmetry_multiplicity
_atom_site_calc_flag
_atom_site_refinement_flags
_atom_site_disorder_assembly
_atom_site_disorder_group
Pt Pt 0.15988(3) 0.24797(5) 0.54603(4) 0.03424(13) Uani 1 1 d . . .
Tl Tl 0.17109(3) 0.17605(4) 0.79123(4) 0.04555(16) Uani 1 1 d . . .
O1 O 0.2168(6) 0.4234(7) 0.7845(6) 0.071(3) Uani 1 1 d . . .
O2 O 0.2798(5) 0.0312(9) 0.6882(8) 0.079(3) Uani 1 1 d . . .
O3 O 0.0419(6) 0.5148(9) 0.3459(8) 0.088(3) Uani 1 1 d . . .
O4 O 0.0292(6) 0.5071(9) 0.1590(7) 0.090(3) Uani 1 1 d . . .
O5 O -0.0154(6) 0.6726(11) 0.2401(8) 0.090(3) Uani 1 1 d . . .
N1 N 0.1790(5) 0.4378(8) 0.5904(7) 0.042(2) Uani 1 1 d . . .
H1 H 0.1674 0.4932 0.5337 0.050 Uiso 1 1 calc RD . .
N2 N 0.2774(6) 0.2198(9) 0.5848(8) 0.054(3) Uani 1 1 d . . .
H2 H 0.3060 0.2772 0.5577 0.064 Uiso 1 1 calc R . .
N3 N 0.1443(5) 0.0542(7) 0.4957(7) 0.048(3) Uani 1 1 d . . .
H3D H 0.1618 0.0420 0.4296 0.072 Uiso 1 1 calc R . .
H3E H 0.0927 0.0338 0.4839 0.072 Uiso 1 1 calc R . .
H3F H 0.1716 0.0026 0.5515 0.072 Uiso 1 1 calc R . .
N4 N 0.0406(6) 0.2787(8) 0.5083(7) 0.055(3) Uani 1 1 d . . .
H4D H 0.0155 0.2035 0.5166 0.083 Uiso 1 1 calc R . .
H4E H 0.0259 0.3071 0.4348 0.083 Uiso 1 1 calc R . .
H4F H 0.0279 0.3392 0.5568 0.083 Uiso 1 1 calc R . .
N5 N 0.0175(6) 0.5622(10) 0.2491(9) 0.051(3) Uani 1 1 d . . .
C1 C 0.2068(7) 0.4901(10) 0.6935(10) 0.043(3) Uani 1 1 d D A .
C2 C 0.2303(8) 0.6334(10) 0.7047(10) 0.050(3) Uani 1 1 d D . .
C3 C 0.259(2) 0.687(3) 0.600(2) 0.094(5) Uani 0.50 1 d PD A 1
H3A1 H 0.2662 0.7807 0.6077 0.142 Uiso 0.50 1 calc PR A 1
H3A2 H 0.2201 0.6680 0.5299 0.142 Uiso 0.50 1 calc PR A 1
H3A3 H 0.3087 0.6460 0.5947 0.142 Uiso 0.50 1 calc PR A 1
C4 C 0.1597(15) 0.716(3) 0.732(3) 0.094(5) Uani 0.50 1 d PD A 1
H4A1 H 0.1329 0.6668 0.7826 0.142 Uiso 0.50 1 calc PR A 1
H4A2 H 0.1229 0.7360 0.6603 0.142 Uiso 0.50 1 calc PR A 1
H4A3 H 0.1798 0.7972 0.7698 0.142 Uiso 0.50 1 calc PR A 1
C5 C 0.2974(16) 0.657(3) 0.809(2) 0.094(5) Uani 0.50 1 d PD A 1
H5A1 H 0.3172 0.7457 0.8060 0.142 Uiso 0.50 1 calc PR A 1
H5A2 H 0.3397 0.5955 0.8078 0.142 Uiso 0.50 1 calc PR A 1
H5A3 H 0.2778 0.6459 0.8801 0.142 Uiso 0.50 1 calc PR A 1
C8 C 0.442(2) 0.220(3) 0.590(3) 0.107(5) Uani 0.50 1 d PD B 1
H8A1 H 0.4261 0.1912 0.5105 0.161 Uiso 0.50 1 calc PR B 1
H8A2 H 0.4993 0.2220 0.6114 0.161 Uiso 0.50 1 calc PR B 1
H8A3 H 0.4215 0.3069 0.5982 0.161 Uiso 0.50 1 calc PR B 1
C9 C 0.439(2) -0.019(2) 0.653(3) 0.107(5) Uani 0.50 1 d PD B 1
H9A1 H 0.4348 -0.0747 0.7175 0.161 Uiso 0.50 1 calc PR B 1
H9A2 H 0.4944 -0.0145 0.6459 0.161 Uiso 0.50 1 calc PR B 1
H9A3 H 0.4082 -0.0554 0.5819 0.161 Uiso 0.50 1 calc PR B 1
C10 C 0.431(2) 0.164(3) 0.8024(19) 0.107(5) Uani 0.50 1 d PD B 1
H10A H 0.4084 0.2484 0.8120 0.161 Uiso 0.50 1 calc PR B 1
H10B H 0.4884 0.1691 0.8259 0.161 Uiso 0.50 1 calc PR B 1
H10C H 0.4116 0.0996 0.8500 0.161 Uiso 0.50 1 calc PR B 1
C3' C 0.1995(19) 0.713(2) 0.592(2) 0.094(5) Uani 0.50 1 d PD A 2
H3B1 H 0.1428 0.7233 0.5817 0.142 Uiso 0.50 1 calc PR A 2
H3B2 H 0.2120 0.6664 0.5267 0.142 Uiso 0.50 1 calc PRD A 2
H3B3 H 0.2245 0.7980 0.5989 0.142 Uiso 0.50 1 calc PR A 2
C4' C 0.198(2) 0.701(3) 0.803(2) 0.094(5) Uani 0.50 1 d PD A 2
H4B1 H 0.2247 0.6657 0.8770 0.142 Uiso 0.50 1 calc PR A 2
H4B2 H 0.1420 0.6853 0.7922 0.142 Uiso 0.50 1 calc PR A 2
H4B3 H 0.2080 0.7942 0.8011 0.142 Uiso 0.50 1 calc PR A 2
C5' C 0.3208(12) 0.631(3) 0.739(3) 0.094(5) Uani 0.50 1 d PD A 2
H5B1 H 0.3403 0.7203 0.7519 0.142 Uiso 0.50 1 calc PR A 2
H5B2 H 0.3422 0.5921 0.6771 0.142 Uiso 0.50 1 calc PR A 2
H5B3 H 0.3370 0.5809 0.8093 0.142 Uiso 0.50 1 calc PR A 2
C8' C 0.449(2) 0.255(3) 0.648(3) 0.107(5) Uani 0.50 1 d PD B 2
H8B1 H 0.4254 0.2852 0.5705 0.161 Uiso 0.50 1 calc PR B 2
H8B2 H 0.5052 0.2405 0.6526 0.161 Uiso 0.50 1 calc PR B 2
H8B3 H 0.4416 0.3197 0.7042 0.161 Uiso 0.50 1 calc PR B 2
C9' C 0.429(2) 0.007(3) 0.596(2) 0.107(5) Uani 0.50 1 d PD B 2
H9B1 H 0.3915 -0.0640 0.5963 0.161 Uiso 0.50 1 calc PR B 2
H9B2 H 0.4819 -0.0248 0.6277 0.161 Uiso 0.50 1 calc PR B 2
H9B3 H 0.4260 0.0371 0.5177 0.161 Uiso 0.50 1 calc PR B 2
C10' C 0.440(2) 0.075(3) 0.8001(19) 0.107(5) Uani 0.50 1 d PD B 2
H10D H 0.4117 0.1215 0.8513 0.161 Uiso 0.50 1 calc PR B 2
H10E H 0.4957 0.0930 0.8228 0.161 Uiso 0.50 1 calc PR B 2
H10F H 0.4306 -0.0181 0.8054 0.161 Uiso 0.50 1 calc PR B 2
C6 C 0.3166(8) 0.1220(13) 0.6479(11) 0.055(4) Uani 1 1 d . B .
C7 C 0.4089(8) 0.1217(14) 0.6727(12) 0.069(4) Uani 1 1 d D . .

loop_
_atom_site_aniso_label
_atom_site_aniso_U_11
_atom_site_aniso_U_22
_atom_site_aniso_U_33
_atom_site_aniso_U_23
_atom_site_aniso_U_13
_atom_site_aniso_U_12
Pt 0.0488(3) 0.0297(2) 0.0252(2) -0.00065(19) 0.00975(19) 0.0005(2)
Tl 0.0710(4) 0.0388(3) 0.0290(3) 0.0029(2) 0.0153(2) -0.0037(3)
O1 0.145(9) 0.040(5) 0.024(5) -0.002(4) 0.006(5) -0.024(6)
O2 0.073(7) 0.070(6) 0.097(8) 0.046(6) 0.022(6) 0.016(6)
O3 0.139(10) 0.078(7) 0.051(6) 0.026(5) 0.027(6) 0.050(7)
O4 0.137(10) 0.083(7) 0.051(6) -0.011(5) 0.023(6) 0.046(7)
O5 0.100(9) 0.110(9) 0.060(7) 0.005(6) 0.017(6) 0.048(7)
N1 0.068(7) 0.028(5) 0.028(5) 0.009(4) 0.008(5) 0.002(5)
N2 0.073(8) 0.045(6) 0.049(7) 0.002(5) 0.025(6) -0.011(6)
N3 0.064(7) 0.024(5) 0.057(6) -0.010(5) 0.017(5) -0.011(5)
N4 0.095(9) 0.034(6) 0.038(6) -0.009(5) 0.015(6) -0.005(6)
N5 0.061(8) 0.038(7) 0.055(8) -0.002(6) 0.017(6) 0.007(6)
C1 0.057(9) 0.035(7) 0.039(8) 0.002(6) 0.016(7) 0.002(6)
C2 0.077(10) 0.028(7) 0.041(7) 0.002(6) 0.004(7) -0.009(7)
C3 0.134(14) 0.052(7) 0.089(11) 0.000(8) 0.003(10) -0.011(9)
C4 0.134(14) 0.052(7) 0.089(11) 0.000(8) 0.003(10) -0.011(9)
C5 0.134(14) 0.052(7) 0.089(11) 0.000(8) 0.003(10) -0.011(9)
C8 0.080(9) 0.119(13) 0.108(14) 0.021(11) -0.015(11) 0.008(10)
C9 0.080(9) 0.119(13) 0.108(14) 0.021(11) -0.015(11) 0.008(10)
C10 0.080(9) 0.119(13) 0.108(14) 0.021(11) -0.015(11) 0.008(10)
C3' 0.134(14) 0.052(7) 0.089(11) 0.000(8) 0.003(10) -0.011(9)
C4' 0.134(14) 0.052(7) 0.089(11) 0.000(8) 0.003(10) -0.011(9)
C5' 0.134(14) 0.052(7) 0.089(11) 0.000(8) 0.003(10) -0.011(9)
C8' 0.080(9) 0.119(13) 0.108(14) 0.021(11) -0.015(11) 0.008(10)
C9' 0.080(9) 0.119(13) 0.108(14) 0.021(11) -0.015(11) 0.008(10)
C10' 0.080(9) 0.119(13) 0.108(14) 0.021(11) -0.015(11) 0.008(10)
C6 0.068(11) 0.054(9) 0.045(8) 0.002(7) 0.013(7) 0.009(8)
C7 0.058(10) 0.065(10) 0.079(11) -0.005(8) 0.003(8) 0.010(8)

loop_
_atom_type_symbol
_atom_type_description
_atom_type_scat_dispersion_real
_atom_type_scat_dispersion_imag
_atom_type_scat_source
C C 0.0033 0.0000 'International Tables Vol C Tables 4.2.6.8 and 6.1.1.4'
H H 0.0000 0.0000 'International Tables Vol C Tables 4.2.6.8 and 6.1.1.4'
N N 0.0061 0.0000 'International Tables Vol C Tables 4.2.6.8 and 6.1.1.4'
O O 0.0106 0.0000 'International Tables Vol C Tables 4.2.6.8 and 6.1.1.4'
Pt Pt -1.7033 0.0000 'International Tables Vol C Tables 4.2.6.8 and 6.1.1.4'
Tl Tl -2.8358 0.0000 'International Tables Vol C Tables 4.2.6.8 and 6.1.1.4'

loop_
_geom_angle_atom_site_label_1
_geom_angle_atom_site_label_2
_geom_angle_atom_site_label_3
_geom_angle
_geom_angle_site_symmetry_3
N2 Pt N1 88.5(4) .
N2 Pt N4 179.2(3) .
N1 Pt N4 90.8(3) .
N2 Pt N3 89.7(4) .
N1 Pt N3 177.2(3) .
N4 Pt N3 91.0(3) .
N2 Pt Tl 83.1(3) .
N1 Pt Tl 90.6(2) .
N4 Pt Tl 96.5(2) .
N3 Pt Tl 91.2(2) .
N2 Pt Tl 89.8(3) 4_565
N1 Pt Tl 88.4(2) 4_565
N4 Pt Tl 90.6(2) 4_565
N3 Pt Tl 89.6(2) 4_565
Tl Pt Tl 172.85(3) 4_565
O1 Tl O2 104.8(3) .
O1 Tl Pt 72.18(15) .
O2 Tl Pt 68.29(17) .
O1 Tl Pt 82.53(15) 4_566
O2 Tl Pt 135.12(18) 4_566
Pt Tl Pt 150.36(2) 4_566
C1 O1 Tl 123.6(7) .
C6 O2 Tl 101.7(8) .
C1 N1 Pt 129.5(7) .
C1 N1 H1 115.3 .
Pt N1 H1 115.3 .
C6 N2 Pt 127.2(9) .
C6 N2 H2 116.4 .
Pt N2 H2 116.4 .
Pt N3 H3D 109.5 .
Pt N3 H3E 109.5 .
H3D N3 H3E 109.5 .
Pt N3 H3F 109.5 .
H3D N3 H3F 109.5 .
H3E N3 H3F 109.5 .
Pt N4 H4D 109.5 .
Pt N4 H4E 109.5 .
H4D N4 H4E 109.5 .
Pt N4 H4F 109.5 .
H4D N4 H4F 109.5 .
H4E N4 H4F 109.5 .
O3 N5 O4 121.5(11) .
O3 N5 O5 119.6(10) .
O4 N5 O5 118.7(11) .
O1 C1 N1 121.7(10) .
O1 C1 C2 117.6(10) .
N1 C1 C2 120.7(10) .
C1 C2 C3 113.6(13) .
C1 C2 C5 111.7(14) .
C3 C2 C5 106.1(18) .
C1 C2 C5' 104.6(14) .
C3 C2 C5' 74.7(16) .
C1 C2 C4' 111.5(14) .
C3 C2 C4' 132.3(18) .
C5 C2 C4' 69.8(16) .
C5' C2 C4' 108.1(18) .
C1 C2 C3' 113.0(13) .
C5 C2 C3' 132.5(17) .
C5' C2 C3' 112.7(17) .
C4' C2 C3' 107.0(17) .
C1 C2 C4 109.4(14) .
C3 C2 C4 111.5(17) .
C5 C2 C4 104.0(17) .
C5' C2 C4 138.2(18) .
C3' C2 C4 75.3(16) .
C2 C3 H3A1 109.5 .
C2 C3 H3A2 109.5 .
H3A1 C3 H3A2 109.5 .
C2 C3 H3A3 109.5 .
H3A1 C3 H3A3 109.5 .
H3A2 C3 H3A3 109.5 .
C2 C4 H4A1 109.5 .
C2 C4 H4A2 109.5 .
H4A1 C4 H4A2 109.5 .
C2 C4 H4A3 109.5 .
H4A1 C4 H4A3 109.5 .
H4A2 C4 H4A3 109.5 .
C2 C5 H5A1 109.5 .
C2 C5 H5A2 109.5 .
H5A1 C5 H5A2 109.5 .
C2 C5 H5A3 109.5 .
H5A1 C5 H5A3 109.5 .
H5A2 C5 H5A3 109.5 .
C7 C8 H8A1 109.5 .
C7 C8 H8A2 109.5 .
H8A1 C8 H8A2 109.5 .
C7 C8 H8A3 109.5 .
H8A1 C8 H8A3 109.5 .
H8A2 C8 H8A3 109.5 .
C7 C9 H9A1 109.5 .
C7 C9 H9A2 109.5 .
H9A1 C9 H9A2 109.5 .
C7 C9 H9A3 109.5 .
H9A1 C9 H9A3 109.5 .
H9A2 C9 H9A3 109.5 .
C7 C10 H10A 109.5 .
C7 C10 H10B 109.5 .
H10A C10 H10B 109.5 .
C7 C10 H10C 109.5 .
H10A C10 H10C 109.5 .
H10B C10 H10C 109.5 .
C2 C3' H3B1 109.5 .
C2 C3' H3B2 109.5 .
H3B1 C3' H3B2 109.5 .
C2 C3' H3B3 109.5 .
H3B1 C3' H3B3 109.5 .
H3B2 C3' H3B3 109.5 .
C2 C4' H4B1 109.5 .
C2 C4' H4B2 109.5 .
H4B1 C4' H4B2 109.5 .
C2 C4' H4B3 109.5 .
H4B1 C4' H4B3 109.5 .
H4B2 C4' H4B3 109.5 .
C2 C5' H5B1 109.5 .
C2 C5' H5B2 109.5 .
H5B1 C5' H5B2 109.5 .
C2 C5' H5B3 109.5 .
H5B1 C5' H5B3 109.5 .
H5B2 C5' H5B3 109.5 .
C7 C8' H8B1 109.5 .
C7 C8' H8B2 109.5 .
H8B1 C8' H8B2 109.5 .
C7 C8' H8B3 109.5 .
H8B1 C8' H8B3 109.5 .
H8B2 C8' H8B3 109.5 .
C7 C9' H9B1 109.5 .
C7 C9' H9B2 109.5 .
H9B1 C9' H9B2 109.5 .
C7 C9' H9B3 109.5 .
H9B1 C9' H9B3 109.5 .
H9B2 C9' H9B3 109.5 .
C7 C10' H10D 109.5 .
C7 C10' H10E 109.5 .
H10D C10' H10E 109.5 .
C7 C10' H10F 109.5 .
H10D C10' H10F 109.5 .
H10E C10' H10F 109.5 .
O2 C6 N2 121.1(13) .
O2 C6 C7 119.9(12) .
N2 C6 C7 119.0(12) .
C10 C7 C9' 137(2) .
C10' C7 C9' 104.6(19) .
C10 C7 C6 103.0(16) .
C10' C7 C6 108.4(17) .
C9' C7 C6 103.4(17) .
C10 C7 C9 112.1(18) .
C10' C7 C9 78.8(17) .
C6 C7 C9 109.7(18) .
C10 C7 C8' 85.1(17) .
C10' C7 C8' 111.4(19) .
C9' C7 C8' 112(2) .
C6 C7 C8' 115.8(18) .
C9 C7 C8' 126(2) .
C10 C7 C8 112(2) .
C10' C7 C8 133(2) .
C9' C7 C8 88.4(19) .
C6 C7 C8 111.6(18) .
C9 C7 C8 108(2) .

loop_
_geom_bond_atom_site_label_1
_geom_bond_atom_site_label_2
_geom_bond_distance
_geom_bond_site_symmetry_2
Pt N2 1.992(10) .
Pt N1 2.000(8) .
Pt N4 2.025(10) .
Pt N3 2.050(7) .
Pt Tl 2.9207(10) .
Pt Tl 3.1147(10) 4_565
Tl O1 2.630(8) .
Tl O2 2.824(9) .
Tl Pt 3.1147(10) 4_566
O1 C1 1.240(11) .
O2 C6 1.259(13) .
O3 N5 1.220(11) .
O4 N5 1.241(11) .
O5 N5 1.247(12) .
N1 C1 1.312(12) .
N1 H1 0.8600 .
N2 C6 1.331(14) .
N2 H2 0.8600 .
N3 H3D 0.8900 .
N3 H3E 0.8900 .
N3 H3F 0.8900 .
N4 H4D 0.8900 .
N4 H4E 0.8900 .
N4 H4F 0.8900 .
C1 C2 1.503(13) .
C2 C3 1.510(16) .
C2 C5 1.516(17) .
C2 C5' 1.519(17) .
C2 C4' 1.529(17) .
C2 C3' 1.535(17) .
C2 C4 1.557(17) .
C3 H3A1 0.9600 .
C3 H3A2 0.9600 .
C3 H3A3 0.9600 .
C4 H4A1 0.9600 .
C4 H4A2 0.9600 .
C4 H4A3 0.9600 .
C5 H5A1 0.9600 .
C5 H5A2 0.9600 .
C5 H5A3 0.9600 .
C8 C7 1.570(18) .
C8 H8A1 0.9600 .
C8 H8A2 0.9600 .
C8 H8A3 0.9600 .
C9 C7 1.554(18) .
C9 H9A1 0.9600 .
C9 H9A2 0.9600 .
C9 H9A3 0.9600 .
C10 C7 1.543(18) .
C10 H10A 0.9600 .
C10 H10B 0.9600 .
C10 H10C 0.9600 .
C3' H3B1 0.9600 .
C3' H3B2 0.9600 .
C3' H3B3 0.9600 .
C4' H4B1 0.9600 .
C4' H4B2 0.9600 .
C4' H4B3 0.9600 .
C5' H5B1 0.9600 .
C5' H5B2 0.9600 .
C5' H5B3 0.9600 .
C8' C7 1.567(18) .
C8' H8B1 0.9600 .
C8' H8B2 0.9600 .
C8' H8B3 0.9600 .
C9' C7 1.548(18) .
C9' H9B1 0.9600 .
C9' H9B2 0.9600 .
C9' H9B3 0.9600 .
C10' C7 1.546(17) .
C10' H10D 0.9600 .
C10' H10E 0.9600 .
C10' H10F 0.9600 .
C6 C7 1.549(17) .

loop_
_geom_hbond_atom_site_label_D
_geom_hbond_atom_site_label_H
_geom_hbond_atom_site_label_A
_geom_hbond_distance_DH
_geom_hbond_distance_HA
_geom_hbond_distance_DA
_geom_hbond_angle_DHA
_geom_hbond_site_symmetry_A
N4 H4F O5 0.89 2.43 3.093(11) 132.0 3_566
N4 H4F O3 0.89 2.34 3.200(12) 163.6 3_566
N4 H4E O5 0.89 2.43 3.039(12) 125.9 2_545
N3 H3E O4 0.89 2.54 3.072(12) 119.3 4_566
N3 H3E O4 0.89 2.41 3.183(13) 145.7 2_545
N3 H3D O1 0.89 2.13 2.985(10) 161.4 4_565
N4 H4E O3 0.89 2.39 3.053(12) 132.0 .
N3 H3F O2 0.89 2.20 2.893(13) 133.8 .

loop_
_geom_torsion_atom_site_label_1
_geom_torsion_atom_site_label_2
_geom_torsion_atom_site_label_3
_geom_torsion_atom_site_label_4
_geom_torsion
_geom_torsion_site_symmetry_1
_geom_torsion_site_symmetry_4
N2 Pt Tl O1 78.6(3) . .
N1 Pt Tl O1 -9.8(3) . .
N4 Pt Tl O1 -100.7(3) . .
N3 Pt Tl O1 168.1(3) . .
N2 Pt Tl O2 -36.1(3) . .
N1 Pt Tl O2 -124.5(3) . .
N4 Pt Tl O2 144.7(3) . .
N3 Pt Tl O2 53.5(3) . .
N2 Pt Tl Pt 111.3(3) . 4_566
N1 Pt Tl Pt 22.9(3) . 4_566
N4 Pt Tl Pt -67.9(2) . 4_566
N3 Pt Tl Pt -159.1(3) . 4_566
O2 Tl O1 C1 73.0(10) . .
Pt Tl O1 C1 12.2(9) . .
Pt Tl O1 C1 -152.2(9) 4_566 .
O1 Tl O2 C6 -9.5(9) . .
Pt Tl O2 C6 54.0(8) . .
Pt Tl O2 C6 -103.8(8) 4_566 .
N2 Pt N1 C1 -67.5(10) . .
N4 Pt N1 C1 112.1(10) . .
Tl Pt N1 C1 15.5(10) . .
Tl Pt N1 C1 -157.4(10) 4_565 .
N1 Pt N2 C6 133.6(10) . .
N3 Pt N2 C6 -48.5(10) . .
Tl Pt N2 C6 42.8(10) . .
Tl Pt N2 C6 -138.0(10) 4_565 .
Tl O1 C1 N1 -6.7(16) . .
Tl O1 C1 C2 175.3(8) . .
Pt N1 C1 O1 -8.9(17) . .
Pt N1 C1 C2 169.0(8) . .
O1 C1 C2 C3 148.6(18) . .
N1 C1 C2 C3 -29(2) . .
O1 C1 C2 C5 29(2) . .
N1 C1 C2 C5 -149.4(17) . .
O1 C1 C2 C5' 69.3(17) . .
N1 C1 C2 C5' -108.8(16) . .
O1 C1 C2 C4' -47(2) . .
N1 C1 C2 C4' 134.7(17) . .
O1 C1 C2 C3' -167.8(17) . .
N1 C1 C2 C3' 14(2) . .
O1 C1 C2 C4 -86.1(17) . .
N1 C1 C2 C4 95.9(17) . .
Tl O2 C6 N2 -48.4(13) . .
Tl O2 C6 C7 131.0(10) . .
Pt N2 C6 O2 2.2(18) . .
Pt N2 C6 C7 -177.2(8) . .
O2 C6 C7 C10 -74.0(18) . .
N2 C6 C7 C10 105.4(17) . .
O2 C6 C7 C10' -39(2) . .
N2 C6 C7 C10' 140.6(17) . .
O2 C6 C7 C9' 71.8(18) . .
N2 C6 C7 C9' -108.8(17) . .
O2 C6 C7 C9 46(2) . .
N2 C6 C7 C9 -135.1(17) . .
O2 C6 C7 C8' -164.9(17) . .
N2 C6 C7 C8' 15(2) . .
O2 C6 C7 C8 165.5(18) . .
N2 C6 C7 C8 -15(2) . .
